data_4326627
loop_
_publ_author_name
'Mariadel D\'eniz'
'Jorge Pas\'an'
'Jes\'us Ferrando-Soria'
'Oscar Fabelo'
'Laura Ca\~nadillas-Delgado'
'Consuelo Yuste'
'Miguel Julve'
'Joan Cano'
'Catalina Ruiz-P\'erez'

_publ_contact_author_address
;
 Laboratorio de Rayos X y Materiales Moleculares
 Dpto. F\'isica Fundamental II. Facultad de F\'isica
 Universidad de La Laguna
 E-38204. La Laguna. Tenerife
 Spain
;
_publ_contact_author_email caruiz@ull.es
_publ_contact_author_name 'Professor Catalina Ruiz-P\'erez'
_publ_section_title
;
 Synthesis, Structural Analysis, and Magnetic Properties of
 Ethylmalonate-Manganese(II) Complexes
;
_journal_name_full 'Inorganic Chemistry'
_journal_page_first 10765
_journal_page_last 10776
_journal_paper_doi 10.1021/ic201314k
_journal_volume 50
_journal_year 2011
_chemical_formula_sum 'C11 H13 Mn N O5'
_chemical_formula_weight 294.16
_chemical_name_systematic
;
 ?
;
_space_group_IT_number 14
_symmetry_cell_setting monoclinic
_symmetry_space_group_name_Hall '-P 2yn'
_symmetry_space_group_name_H-M 'P 1 21/n 1'
_atom_sites_solution_hydrogens geom
_atom_sites_solution_primary direct
_atom_sites_solution_secondary difmap
_audit_creation_method SHELXL-97
_cell_angle_alpha 90.00
_cell_angle_beta 91.548(7)
_cell_angle_gamma 90.00
_cell_formula_units_Z 4
_cell_length_a 7.3025(6)
_cell_length_b 23.7239(18)
_cell_length_c 7.6867(6)
_cell_measurement_temperature 293(2)
_cell_volume 1331.19(18)
_computing_cell_refinement 'Dirax/lsq (Duisenberg & Schreurs, 1989-2000)'
_computing_data_collection 'Collect (Nonius BV, 1997-2000)'
_computing_data_reduction 'EvalCCD (Duisenberg & Schreurs 1990-2000)'
_computing_structure_refinement 'SHELXL-97 (Sheldrick, 1997)'
_computing_structure_solution 'SHELXS-97 (Sheldrick, 1997)'
_diffrn_ambient_temperature 293(2)
_diffrn_detector 'CCD plate'
_diffrn_detector_area_resol_mean 9
_diffrn_measured_fraction_theta_full 0.992
_diffrn_measured_fraction_theta_max 0.992
_diffrn_measurement_device '95mm CCD camera on \k-goniostat'
_diffrn_measurement_device_type KappaCCD
_diffrn_measurement_method 'CCD rotation images, thick slices'
_diffrn_radiation_monochromator 'horizonally mounted graphite crystal'
_diffrn_radiation_probe x-ray
_diffrn_radiation_source 'fine-focus sealed tube'
_diffrn_radiation_type MoK\a
_diffrn_radiation_wavelength 0.71073
_diffrn_reflns_av_R_equivalents 0.0381
_diffrn_reflns_av_sigmaI/netI 0.0421
_diffrn_reflns_limit_h_max 9
_diffrn_reflns_limit_h_min -9
_diffrn_reflns_limit_k_max 30
_diffrn_reflns_limit_k_min -27
_diffrn_reflns_limit_l_max 9
_diffrn_reflns_limit_l_min -9
_diffrn_reflns_number 13017
_diffrn_reflns_theta_full 27.50
_diffrn_reflns_theta_max 27.50
_diffrn_reflns_theta_min 3.70
_diffrn_source 'Enraf Nonius FR590'
_exptl_absorpt_coefficient_mu 1.003
_exptl_absorpt_correction_type none
_exptl_crystal_colour Yellow
_exptl_crystal_density_diffrn 1.468
_exptl_crystal_description Prism
_exptl_crystal_F_000 604
_exptl_crystal_size_max 0.20
_exptl_crystal_size_mid 0.20
_exptl_crystal_size_min 0.12
_refine_diff_density_max 0.353
_refine_diff_density_min -0.312
_refine_diff_density_rms 0.067
_refine_ls_extinction_method none
_refine_ls_goodness_of_fit_ref 1.127
_refine_ls_hydrogen_treatment mixed
_refine_ls_matrix_type full
_refine_ls_number_parameters 175
_refine_ls_number_reflns 3028
_refine_ls_number_restraints 2
_refine_ls_restrained_S_all 1.127
_refine_ls_R_factor_all 0.0711
_refine_ls_R_factor_gt 0.0447
_refine_ls_shift/su_max 0.000
_refine_ls_shift/su_mean 0.000
_refine_ls_structure_factor_coef Fsqd
_refine_ls_weighting_details 'calc w=1/[\s^2^(Fo^2^)+(0.0263P)^2^+1.0552P] where P=(Fo^2^+2Fc^2^)/3'
_refine_ls_weighting_scheme calc
_refine_ls_wR_factor_gt 0.0817
_refine_ls_wR_factor_ref 0.0897
_reflns_number_gt 2290
_reflns_number_total 3028
_reflns_threshold_expression >2sigma(I)
_cod_data_source_file ic201314k_si_004.cif
_cod_data_source_block Compound_4
_cod_database_code 4326627

loop_
_symmetry_equiv_pos_as_xyz
'x, y, z'
'-x+1/2, y+1/2, -z+1/2'
'-x, -y, -z'
'x-1/2, -y-1/2, z-1/2'

loop_
_atom_site_label
_atom_site_type_symbol
_atom_site_fract_x
_atom_site_fract_y
_atom_site_fract_z
_atom_site_U_iso_or_equiv
_atom_site_adp_type
_atom_site_occupancy
_atom_site_symmetry_multiplicity
_atom_site_calc_flag
_atom_site_refinement_flags
Mn1 Mn 0.34458(5) 0.277957(16) 0.42010(5) 0.02401(12) Uani 1 1 d .
O4 O 0.5427(2) 0.23014(8) 0.5730(2) 0.0331(4) Uani 1 1 d .
O2 O 0.1517(3) 0.23583(7) 0.5834(2) 0.0330(4) Uani 1 1 d .
C2 C 0.3391(4) 0.15481(10) 0.6462(3) 0.0290(6) Uani 1 1 d .
H2 H 0.3340 0.1442 0.5230 0.035 Uiso 1 1 calc R
C3 C 0.5139(3) 0.18965(10) 0.6757(3) 0.0256(6) Uani 1 1 d .
C1 C 0.1728(3) 0.19271(10) 0.6773(3) 0.0252(5) Uani 1 1 d .
O1W O 0.3407(3) 0.21271(8) 0.2110(3) 0.0345(5) Uani 1 1 d D
O3 O 0.6207(3) 0.17652(8) 0.7984(2) 0.0357(5) Uani 1 1 d .
O1 O 0.0662(3) 0.17889(8) 0.7939(2) 0.0351(5) Uani 1 1 d .
N1 N 0.3709(3) 0.34831(9) 0.6230(3) 0.0346(6) Uani 1 1 d .
C7 C 0.3636(4) 0.38052(12) 0.9168(4) 0.0395(7) Uani 1 1 d .
H7 H 0.3377 0.3723 1.0318 0.047 Uiso 1 1 calc R
C6 C 0.3385(4) 0.33989(12) 0.7905(4) 0.0406(7) Uani 1 1 d .
H6 H 0.2965 0.3046 0.8242 0.049 Uiso 1 1 calc R
C4 C 0.3362(4) 0.10043(12) 0.7506(5) 0.0467(8) Uani 1 1 d .
H4A H 0.3610 0.1092 0.8722 0.056 Uiso 1 1 calc R
H4B H 0.2143 0.0843 0.7412 0.056 Uiso 1 1 calc R
C8 C 0.4266(4) 0.43313(12) 0.8739(4) 0.0357(7) Uani 1 1 d .
C9 C 0.4592(6) 0.44192(14) 0.6989(4) 0.0697(12) Uani 1 1 d .
H9 H 0.5013 0.4767 0.6614 0.084 Uiso 1 1 calc R
C10 C 0.4291(6) 0.39925(13) 0.5814(4) 0.0641(11) Uani 1 1 d .
H10 H 0.4509 0.4066 0.4649 0.077 Uiso 1 1 calc R
C5 C 0.4739(6) 0.05676(14) 0.6924(7) 0.0861(15) Uani 1 1 d .
H5A H 0.4655 0.0238 0.7641 0.129 Uiso 1 1 calc R
H5B H 0.5953 0.0721 0.7030 0.129 Uiso 1 1 calc R
H5C H 0.4479 0.0468 0.5732 0.129 Uiso 1 1 calc R
C11 C 0.4568(5) 0.47603(12) 1.0089(4) 0.0407(7) Uani 1 1 d .
H11 H 0.409(5) 0.4683(14) 1.118(4) 0.061(10) Uiso 1 1 d .
H1WB H 0.433(4) 0.2244(15) 0.150(4) 0.076(13) Uiso 1 1 d D
H1WA H 0.244(4) 0.2240(15) 0.149(4) 0.074(13) Uiso 1 1 d D

loop_
_atom_site_aniso_label
_atom_site_aniso_U_11
_atom_site_aniso_U_22
_atom_site_aniso_U_33
_atom_site_aniso_U_23
_atom_site_aniso_U_13
_atom_site_aniso_U_12
Mn1 0.0199(2) 0.0307(2) 0.02159(19) -0.00142(17) 0.00268(14) -0.00112(17)
O4 0.0224(10) 0.0421(11) 0.0346(10) 0.0110(8) -0.0025(8) -0.0040(8)
O2 0.0253(10) 0.0359(10) 0.0383(10) 0.0068(9) 0.0099(8) 0.0014(8)
C2 0.0251(14) 0.0295(14) 0.0325(14) -0.0086(11) 0.0045(11) -0.0024(11)
C3 0.0196(13) 0.0290(14) 0.0285(13) -0.0063(11) 0.0041(11) 0.0044(11)
C1 0.0206(13) 0.0295(14) 0.0255(13) -0.0063(11) 0.0015(10) -0.0043(11)
O1W 0.0271(11) 0.0416(12) 0.0349(11) -0.0061(9) 0.0026(9) 0.0006(9)
O3 0.0286(11) 0.0395(11) 0.0386(11) 0.0085(9) -0.0091(9) -0.0053(9)
O1 0.0296(11) 0.0391(11) 0.0373(10) 0.0072(9) 0.0155(8) 0.0074(9)
N1 0.0436(15) 0.0340(13) 0.0263(12) -0.0052(10) 0.0034(10) -0.0037(11)
C7 0.0518(19) 0.0407(16) 0.0265(13) -0.0042(13) 0.0083(13) -0.0063(14)
C6 0.055(2) 0.0356(16) 0.0317(15) -0.0041(12) 0.0092(14) -0.0112(14)
C4 0.0342(17) 0.0299(15) 0.076(2) -0.0001(15) 0.0100(16) -0.0029(13)
C8 0.0432(17) 0.0338(15) 0.0301(14) -0.0070(12) 0.0028(12) -0.0014(13)
C9 0.132(4) 0.0399(19) 0.0386(18) -0.0075(15) 0.025(2) -0.028(2)
C10 0.125(4) 0.0418(19) 0.0265(16) -0.0068(14) 0.0213(18) -0.022(2)
C5 0.066(3) 0.036(2) 0.157(5) 0.002(2) 0.035(3) 0.0159(19)
C11 0.053(2) 0.0397(16) 0.0300(15) -0.0083(13) 0.0083(14) -0.0046(14)

loop_
_atom_type_symbol
_atom_type_description
_atom_type_scat_dispersion_real
_atom_type_scat_dispersion_imag
_atom_type_scat_source
C C 0.0033 0.0016 'International Tables Vol C Tables 4.2.6.8 and 6.1.1.4'
H H 0.0000 0.0000 'International Tables Vol C Tables 4.2.6.8 and 6.1.1.4'
Mn Mn 0.3368 0.7283 'International Tables Vol C Tables 4.2.6.8 and 6.1.1.4'
N N 0.0061 0.0033 'International Tables Vol C Tables 4.2.6.8 and 6.1.1.4'
O O 0.0106 0.0060 'International Tables Vol C Tables 4.2.6.8 and 6.1.1.4'

loop_
_geom_angle_atom_site_label_1
_geom_angle_atom_site_label_2
_geom_angle_atom_site_label_3
_geom_angle
_geom_angle_site_symmetry_1
_geom_angle_site_symmetry_3
O3 Mn1 O2 89.14(7) 4_565 .
O3 Mn1 O4 171.66(7) 4_565 .
O2 Mn1 O4 83.01(7) . .
O3 Mn1 O1 97.83(8) 4_565 4_665
O2 Mn1 O1 170.71(7) . 4_665
O4 Mn1 O1 89.68(7) . 4_665
O3 Mn1 O1W 92.31(7) 4_565 .
O2 Mn1 O1W 95.85(7) . .
O4 Mn1 O1W 91.31(7) . .
O1 Mn1 O1W 90.03(7) 4_665 .
O3 Mn1 N1 88.80(8) 4_565 .
O2 Mn1 N1 89.17(8) . .
O4 Mn1 N1 88.26(8) . .
O1 Mn1 N1 84.87(8) 4_665 .
O1W Mn1 N1 174.88(8) . .
C3 O4 Mn1 128.21(16) . .
C1 O2 Mn1 129.68(16) . .
C4 C2 C3 113.8(2) . .
C4 C2 C1 113.1(2) . .
C3 C2 C1 108.70(19) . .
O3 C3 O4 123.5(2) . .
O3 C3 C2 118.6(2) . .
O4 C3 C2 118.0(2) . .
O1 C1 O2 123.9(2) . .
O1 C1 C2 118.0(2) . .
O2 C1 C2 118.1(2) . .
C3 O3 Mn1 130.96(17) . 4_666
C1 O1 Mn1 133.31(17) . 4_566
C10 N1 C6 116.0(2) . .
C10 N1 Mn1 121.52(19) . .
C6 N1 Mn1 122.42(18) . .
C8 C7 C6 120.4(3) . .
N1 C6 C7 123.6(3) . .
C5 C4 C2 113.9(3) . .
C7 C8 C9 115.9(3) . .
C7 C8 C11 120.4(3) . .
C9 C8 C11 123.7(3) . .
C10 C9 C8 119.9(3) . .
N1 C10 C9 124.2(3) . .
C11 C11 C8 126.4(4) 3_667 .

loop_
_geom_bond_atom_site_label_1
_geom_bond_atom_site_label_2
_geom_bond_distance
_geom_bond_site_symmetry_2
Mn1 O3 2.1523(18) 4_565
Mn1 O2 2.1573(18) .
Mn1 O4 2.1605(18) .
Mn1 O1 2.1662(18) 4_665
Mn1 O1W 2.2312(19) .
Mn1 N1 2.289(2) .
O4 C3 1.264(3) .
O2 C1 1.259(3) .
C2 C4 1.519(4) .
C2 C3 1.532(4) .
C2 C1 1.535(3) .
C3 O3 1.247(3) .
C1 O1 1.247(3) .
O3 Mn1 2.1523(18) 4_666
O1 Mn1 2.1662(18) 4_566
N1 C10 1.323(4) .
N1 C6 1.331(3) .
C7 C8 1.374(4) .
C7 C6 1.376(4) .
C4 C5 1.519(4) .
C8 C9 1.388(4) .
C8 C11 1.466(4) .
C9 C10 1.370(4) .
C11 C11 1.309(6) 3_667

loop_
_geom_hbond_atom_site_label_D
_geom_hbond_atom_site_label_H
_geom_hbond_atom_site_label_A
_geom_hbond_distance_DH
_geom_hbond_distance_HA
_geom_hbond_distance_DA
_geom_hbond_angle_DHA
_geom_hbond_site_symmetry_A
O1W H1WB O2 0.876(18) 1.94(2) 2.781(3) 161(4) 4_665
O1W H1WA O4 0.884(18) 1.91(2) 2.753(3) 160(3) 4_565
